data_2017078
loop_
_publ_author_name
'Kubicki, Maciej'
'Koenig, Hanna'
'Paryzek, Zdzis\/law'

_publ_section_title
;
 Two isomeric cucurbitane derivatives
;
_journal_coeditor_code BM3076
_journal_issue 5
_journal_name_full 'Acta Crystallographica Section C'
_journal_page_first o253
_journal_page_last o256
_journal_paper_doi 10.1107/S0108270109014528
_journal_volume 65
_journal_year 2009
_chemical_formula_moiety 'C36 H58 O6'
_chemical_formula_sum 'C36 H58 O6'
_chemical_formula_weight 586.82
_chemical_name_systematic
;
 ?
;
_space_group_IT_number 19
_symmetry_cell_setting orthorhombic
_symmetry_space_group_name_Hall 'P 2ac 2ab'
_symmetry_space_group_name_H-M 'P 21 21 21'
_atom_sites_solution_hydrogens geom
_atom_sites_solution_primary direct
_atom_sites_solution_secondary difmap
_audit_creation_method SHELXL-97
_cell_angle_alpha 90.00
_cell_angle_beta 90.00
_cell_angle_gamma 90.00
_cell_formula_units_Z 4
_cell_length_a 9.0756(7)
_cell_length_b 14.9566(17)
_cell_length_c 26.008(2)
_cell_measurement_reflns_used 5203
_cell_measurement_temperature 295(2)
_cell_measurement_theta_max 27.8326
_cell_measurement_theta_min 2.3413
_cell_volume 3530.3(6)
_computing_cell_refinement
;
CrysAlis RED  (Oxford Diffraction, 2007)
;
_computing_data_collection
;
CrysAlis CCD (Oxford Diffraction, 2007)
;
_computing_data_reduction
;
CrysAlis RED (Oxford Diffraction, 2007)
;
_computing_molecular_graphics
;
XP (Siemens, 1989)
Mercury (Macrae et al., 2006)
;
_computing_structure_refinement 'SHELXL-97 (Sheldrick, 2008)'
_computing_structure_solution 'SHELXS-97 (Sheldrick, 2008)'
_diffrn_ambient_temperature 295(2)
_diffrn_measured_fraction_theta_full 0.998
_diffrn_measured_fraction_theta_max 0.986
_diffrn_measurement_device_type 'Kuma KM-4 CCD four-circle diffractometer'
_diffrn_measurement_method '/w scan'
_diffrn_radiation_monochromator graphite
_diffrn_radiation_source 'fine-focus sealed tube'
_diffrn_radiation_type MoK\a
_diffrn_radiation_wavelength 0.71073
_diffrn_reflns_av_R_equivalents 0.0471
_diffrn_reflns_av_sigmaI/netI 0.0603
_diffrn_reflns_limit_h_max 11
_diffrn_reflns_limit_h_min -11
_diffrn_reflns_limit_k_max 19
_diffrn_reflns_limit_k_min -18
_diffrn_reflns_limit_l_max 33
_diffrn_reflns_limit_l_min -33
_diffrn_reflns_number 21091
_diffrn_reflns_theta_full 25.00
_diffrn_reflns_theta_max 26.99
_diffrn_reflns_theta_min 2.63
_exptl_absorpt_coefficient_mu 0.073
_exptl_absorpt_correction_type none
_exptl_crystal_colour colourless
_exptl_crystal_density_diffrn 1.104
_exptl_crystal_density_method 'not measured'
_exptl_crystal_description block
_exptl_crystal_F_000 1288
_exptl_crystal_size_max 0.35
_exptl_crystal_size_mid 0.3
_exptl_crystal_size_min 0.1
_refine_diff_density_max 0.152
_refine_diff_density_min -0.141
_refine_ls_abs_structure_details 'Flack H D (1983), Acta Cryst. A39, 876-881'
_refine_ls_extinction_method none
_refine_ls_goodness_of_fit_ref 0.890
_refine_ls_hydrogen_treatment constr
_refine_ls_matrix_type full
_refine_ls_number_parameters 412
_refine_ls_number_reflns 4264
_refine_ls_number_restraints 38
_refine_ls_restrained_S_all 0.942
_refine_ls_R_factor_all 0.1128
_refine_ls_R_factor_gt 0.0509
_refine_ls_shift/su_max 0.004
_refine_ls_shift/su_mean 0.000
_refine_ls_structure_factor_coef Fsqd
_refine_ls_weighting_details 'calc w=1/[\s^2^(Fo^2^)+(0.0700P)^2^+0.0000P] where P=(Fo^2^+2Fc^2^)/3'
_refine_ls_weighting_scheme calc
_refine_ls_wR_factor_gt 0.1129
_refine_ls_wR_factor_ref 0.1263
_reflns_number_gt 2109
_reflns_number_total 4264
_reflns_threshold_expression >2sigma(I)
_cod_data_source_file bm3076.cif
_cod_data_source_block IIrt
_cod_database_code 2017078

loop_
_symmetry_equiv_pos_as_xyz
'x, y, z'
'-x+1/2, -y, z+1/2'
'x+1/2, -y+1/2, -z'
'-x, y+1/2, -z+1/2'

loop_
_atom_site_type_symbol
_atom_site_label
_atom_site_fract_x
_atom_site_fract_y
_atom_site_fract_z
_atom_site_U_iso_or_equiv
_atom_site_adp_type
_atom_site_calc_flag
_atom_site_refinement_flags
_atom_site_occupancy
_atom_site_disorder_assembly
_atom_site_disorder_group
C C1 0.2153(4) 0.8570(3) 0.11401(14) 0.0758(12) Uani d . 1 . .
H H1 0.2010 0.9173 0.1211 0.091 Uiso calc R 1 . .
C C2 0.1428(5) 0.8198(3) 0.06656(14) 0.0859(13) Uani d . 1 . .
H H2A 0.0419 0.8410 0.0651 0.103 Uiso calc R 1 . .
H H2B 0.1939 0.8424 0.0365 0.103 Uiso calc R 1 . .
C C3 0.1427(4) 0.7194(3) 0.06496(13) 0.0683(11) Uani d . 1 . .
H H3 0.1220 0.6992 0.0298 0.082 Uiso calc R 1 . .
O O31 0.0251(3) 0.6905(2) 0.09884(8) 0.0793(9) Uani d . 1 . .
C C32 -0.0805(5) 0.6383(3) 0.08100(15) 0.0754(12) Uani d . 1 . .
O O33 -0.0826(4) 0.6071(3) 0.03884(11) 0.1136(12) Uani d . 1 . .
C C34 -0.1969(4) 0.6240(5) 0.12088(17) 0.1118(19) Uani d . 1 . .
H H34A -0.2669 0.5808 0.1086 0.168 Uiso calc R 1 . .
H H34B -0.2464 0.6795 0.1276 0.168 Uiso calc R 1 . .
H H34C -0.1523 0.6024 0.1520 0.168 Uiso calc R 1 . .
C C4 0.2900(4) 0.6787(3) 0.08340(12) 0.0599(10) Uani d . 1 . .
C C5 0.3267(4) 0.7116(3) 0.13827(11) 0.0522(9) Uani d . 1 . .
H H5 0.4333 0.7037 0.1423 0.063 Uiso calc R 1 . .
C C6 0.2557(4) 0.6589(2) 0.18251(10) 0.0547(9) Uani d . 1 . .
H H6A 0.1600 0.6371 0.1716 0.066 Uiso calc R 1 . .
H H6B 0.3167 0.6076 0.1906 0.066 Uiso calc R 1 . .
C C7 0.2371(3) 0.7157(3) 0.23025(11) 0.0520(9) Uani d . 1 . .
H H7 0.1452 0.7491 0.2256 0.062 Uiso calc R 1 . .
O O71 0.2155(2) 0.65928(17) 0.27506(7) 0.0565(6) Uani d . 1 . .
C C72 0.0815(4) 0.6229(3) 0.28236(13) 0.0585(10) Uani d . 1 . .
O O73 -0.0206(3) 0.6336(2) 0.25395(10) 0.0773(8) Uani d . 1 . .
C C74 0.0796(4) 0.5665(3) 0.32978(13) 0.0765(12) Uani d . 1 . .
H H74A -0.0170 0.5418 0.3345 0.115 Uiso calc R 1 . .
H H74B 0.1047 0.6027 0.3590 0.115 Uiso calc R 1 . .
H H74C 0.1499 0.5190 0.3263 0.115 Uiso calc R 1 . .
C C8 0.3559(3) 0.7852(3) 0.24299(11) 0.0508(9) Uani d . 1 . .
H H8 0.3120 0.8220 0.2702 0.061 Uiso calc R 1 . .
C C9 0.3700(4) 0.8515(2) 0.19481(12) 0.0539(9) Uani d . 1 . .
C C10 0.2978(4) 0.8108(3) 0.14660(12) 0.0550(9) Uani d . 1 . .
C C11 0.5359(4) 0.8649(3) 0.18168(11) 0.0558(9) Uani d . 1 . .
H H11 0.5713 0.8107 0.1645 0.067 Uiso calc RD 1 . .
O O111 0.5435(3) 0.93894(18) 0.14465(8) 0.0669(7) Uani d . 1 . .
C C112 0.6279(6) 0.9259(4) 0.10266(16) 0.0886(15) Uani d . 1 . .
O O113 0.7043(5) 0.8628(4) 0.09583(14) 0.1324(15) Uani d . 1 . .
C C114 0.6108(7) 1.0049(4) 0.06690(16) 0.119(2) Uani d . 1 . .
H H11A 0.6680 0.9950 0.0364 0.178 Uiso calc R 1 . .
H H11B 0.6448 1.0581 0.0838 0.178 Uiso calc R 1 . .
H H11C 0.5089 1.0117 0.0578 0.178 Uiso calc R 1 . .
C C12 0.6399(4) 0.8858(3) 0.22576(12) 0.0581(9) Uani d . 1 . .
H H12A 0.6386 0.9498 0.2318 0.070 Uiso calc R 1 . .
H H12B 0.7392 0.8697 0.2155 0.070 Uiso calc R 1 . .
C C13 0.6032(4) 0.8373(2) 0.27685(11) 0.0497(9) Uani d . 1 . .
C C14 0.5056(3) 0.7534(2) 0.26601(11) 0.0477(8) Uani d . 1 . .
C C15 0.4984(4) 0.7111(3) 0.32013(12) 0.0609(10) Uani d . 1 . .
H H15A 0.4755 0.6479 0.3181 0.073 Uiso calc R 1 . .
H H15B 0.4245 0.7405 0.3411 0.073 Uiso calc R 1 . .
C C16 0.6548(4) 0.7261(3) 0.34236(13) 0.0657(11) Uani d . 1 . .
H H16A 0.7091 0.6703 0.3428 0.079 Uiso calc R 1 . .
H H16B 0.6486 0.7487 0.3773 0.079 Uiso calc R 1 . .
C C17 0.7341(4) 0.7956(3) 0.30698(12) 0.0532(9) Uani d . 1 . .
H H17 0.7933 0.7617 0.2822 0.064 Uiso calc R 1 . .
C C18 0.5283(4) 0.9035(3) 0.31471(12) 0.0626(10) Uani d . 1 . .
H H18A 0.5053 0.8730 0.3462 0.094 Uiso calc R 1 . .
H H18B 0.4393 0.9261 0.2996 0.094 Uiso calc RD 1 . .
H H18C 0.5941 0.9522 0.3217 0.094 Uiso calc R 1 . .
C C19 0.2992(4) 0.9419(3) 0.20781(14) 0.0682(11) Uani d . 1 . .
H H19A 0.1977 0.9330 0.2168 0.102 Uiso calc R 1 . .
H H19B 0.3054 0.9807 0.1785 0.102 Uiso calc R 1 . .
H H19C 0.3503 0.9685 0.2363 0.102 Uiso calc RD 1 . .
C C20 0.9134(4) 0.9267(3) 0.30168(14) 0.0748(12) Uani d . 1 . .
H H20A 0.9750 0.9654 0.3218 0.112 Uiso calc R 1 . .
H H20B 0.8386 0.9614 0.2849 0.112 Uiso calc R 1 . .
H H20C 0.9721 0.8965 0.2763 0.112 Uiso calc R 1 . .
C C21 0.8410(4) 0.8578(3) 0.33678(12) 0.0602(10) Uani d . 1 . .
H H21 0.7841 0.8899 0.3629 0.072 Uiso calc R 1 . .
C C22 0.9606(4) 0.8035(3) 0.36413(13) 0.0708(11) Uani d . 1 . .
H H22A 0.9146 0.7532 0.3813 0.085 Uiso calc R 1 . .
H H22B 1.0277 0.7797 0.3385 0.085 Uiso calc R 1 . .
C C23 1.0486(5) 0.8559(4) 0.40319(15) 0.0909(14) Uani d . 1 A .
H H23A 0.9825 0.8775 0.4297 0.109 Uiso calc R 1 . .
H H23B 1.0919 0.9076 0.3864 0.109 Uiso calc R 1 . .
C C24 1.1706(5) 0.8012(4) 0.42815(16) 0.1028(17) Uani d D 1 . .
H H24A 1.2205 0.7702 0.3992 0.123 Uiso d PR 0.560(12) A 1
H H24B 1.1300 0.7538 0.4518 0.123 Uiso d PR 0.560(12) A 1
H H24C 1.2530 0.8053 0.4035 0.123 Uiso d PR 0.440(12) A 2
H H24D 1.1405 0.7369 0.4301 0.123 Uiso d PR 0.440(12) A 2
C C25 1.2817(14) 0.8648(12) 0.4608(5) 0.144(7) Uani d PD 0.560(12) A 1
H H25 1.3051 0.9190 0.4413 0.173 Uiso calc PR 0.560(12) A 1
C C26 1.4210(15) 0.8081(12) 0.4687(6) 0.182(6) Uani d PDU 0.560(12) A 1
H H26A 1.3935 0.7491 0.4795 0.236 Uiso calc PR 0.560(12) A 1
H H26B 1.4821 0.8353 0.4944 0.236 Uiso calc PR 0.560(12) A 1
H H26C 1.4745 0.8045 0.4369 0.236 Uiso calc PR 0.560(12) A 1
C C27 1.2157(14) 0.8877(12) 0.5091(5) 0.174(6) Uani d PDU 0.560(12) A 1
H H27A 1.2892 0.9127 0.5315 0.226 Uiso calc PR 0.560(12) A 1
H H27B 1.1748 0.8351 0.5246 0.226 Uiso calc PR 0.560(12) A 1
H H27C 1.1390 0.9309 0.5036 0.226 Uiso calc PR 0.560(12) A 1
C C25A 1.2337(18) 0.8351(11) 0.4775(6) 0.113(7) Uani d PDU 0.440(12) A 2
H H25A 1.1546 0.8583 0.4995 0.135 Uiso calc PR 0.440(12) A 2
C C26A 1.315(2) 0.7629(15) 0.5051(7) 0.180(9) Uani d PDU 0.440(12) A 2
H H26D 1.3525 0.7857 0.5371 0.234 Uiso calc PR 0.440(12) A 2
H H26E 1.3961 0.7428 0.4842 0.234 Uiso calc PR 0.440(12) A 2
H H26F 1.2500 0.7138 0.5117 0.234 Uiso calc PR 0.440(12) A 2
C C27A 1.340(2) 0.9115(14) 0.4631(8) 0.167(9) Uani d PDU 0.440(12) A 2
H H27D 1.2862 0.9664 0.4597 0.217 Uiso calc PR 0.440(12) A 2
H H27E 1.3878 0.8978 0.4311 0.217 Uiso calc PR 0.440(12) A 2
H H27F 1.4134 0.9180 0.4895 0.217 Uiso calc PR 0.440(12) A 2
C C28 0.4096(4) 0.7108(3) 0.04603(13) 0.0851(14) Uani d . 1 . .
H H28A 0.3866 0.6906 0.0119 0.128 Uiso calc R 1 . .
H H28B 0.5032 0.6870 0.0563 0.128 Uiso calc R 1 . .
H H28C 0.4137 0.7749 0.0464 0.128 Uiso calc R 1 . .
C C29 0.2834(4) 0.5772(3) 0.08092(13) 0.0737(12) Uani d . 1 . .
H H29A 0.2595 0.5588 0.0465 0.111 Uiso calc R 1 . .
H H29B 0.2093 0.5558 0.1042 0.111 Uiso calc R 1 . .
H H29C 0.3774 0.5528 0.0905 0.111 Uiso calc R 1 . .
C C30 0.5873(4) 0.6822(3) 0.23346(12) 0.0596(10) Uani d . 1 . .
H H30A 0.5169 0.6478 0.2143 0.089 Uiso calc RD 1 . .
H H30B 0.6421 0.6433 0.2558 0.089 Uiso calc RD 1 . .
H H30C 0.6537 0.7114 0.2101 0.089 Uiso calc RD 1 . .

loop_
_atom_site_aniso_label
_atom_site_aniso_U_11
_atom_site_aniso_U_22
_atom_site_aniso_U_33
_atom_site_aniso_U_12
_atom_site_aniso_U_13
_atom_site_aniso_U_23
C1 0.088(3) 0.064(3) 0.075(2) 0.015(3) -0.019(2) -0.001(2)
C2 0.103(3) 0.083(4) 0.072(2) 0.009(3) -0.026(2) 0.007(3)
C3 0.074(2) 0.079(3) 0.0518(19) 0.002(3) -0.0054(19) -0.001(2)
O31 0.0639(15) 0.111(3) 0.0635(14) 0.0087(18) -0.0042(13) -0.0127(17)
C32 0.074(3) 0.080(3) 0.073(3) 0.006(3) -0.015(2) 0.003(3)
O33 0.134(3) 0.132(3) 0.0748(18) -0.043(2) -0.0038(19) -0.011(2)
C34 0.060(2) 0.165(6) 0.110(3) 0.010(3) 0.007(2) -0.001(4)
C4 0.062(2) 0.064(3) 0.0543(19) 0.005(2) 0.0011(17) 0.0029(19)
C5 0.0507(18) 0.053(3) 0.0525(18) 0.0066(19) -0.0019(15) 0.0027(18)
C6 0.061(2) 0.052(2) 0.0517(17) -0.0009(19) -0.0041(16) -0.0009(18)
C7 0.0483(18) 0.051(2) 0.0562(18) -0.0018(19) -0.0002(16) 0.0035(19)
O71 0.0472(12) 0.0669(18) 0.0554(12) -0.0088(13) 0.0039(10) 0.0055(13)
C72 0.054(2) 0.056(3) 0.066(2) -0.007(2) 0.0086(18) -0.009(2)
O73 0.0483(13) 0.093(2) 0.0905(16) -0.0009(16) -0.0019(13) 0.0012(17)
C74 0.076(2) 0.080(3) 0.073(2) -0.010(3) 0.020(2) 0.005(2)
C8 0.0524(18) 0.051(2) 0.0489(17) 0.0109(19) 0.0051(15) -0.0012(17)
C9 0.060(2) 0.043(2) 0.0581(19) 0.007(2) 0.0022(16) 0.0072(19)
C10 0.0565(19) 0.054(3) 0.0546(18) 0.005(2) -0.0051(17) 0.0055(19)
C11 0.066(2) 0.048(2) 0.0533(18) 0.000(2) 0.0045(16) 0.0108(18)
O111 0.0787(16) 0.0613(18) 0.0608(14) -0.0041(15) 0.0007(13) 0.0190(14)
C112 0.100(4) 0.100(4) 0.065(3) -0.022(3) 0.007(3) 0.018(3)
O113 0.146(3) 0.133(4) 0.118(3) 0.021(3) 0.068(2) 0.028(3)
C114 0.163(5) 0.120(5) 0.074(3) -0.036(4) -0.009(3) 0.040(3)
C12 0.0561(19) 0.058(3) 0.0603(19) -0.001(2) 0.0027(17) 0.009(2)
C13 0.0534(18) 0.045(2) 0.0501(17) 0.0021(18) 0.0044(15) 0.0001(17)
C14 0.0525(18) 0.042(2) 0.0485(17) 0.0001(17) 0.0040(15) 0.0034(16)
C15 0.067(2) 0.059(3) 0.0568(19) -0.009(2) -0.0041(17) 0.0088(19)
C16 0.073(2) 0.065(3) 0.0587(19) -0.002(2) -0.0098(19) 0.009(2)
C17 0.0555(19) 0.050(2) 0.0544(17) 0.0042(19) -0.0018(16) -0.0008(18)
C18 0.065(2) 0.055(3) 0.068(2) 0.006(2) -0.0043(19) -0.005(2)
C19 0.074(2) 0.048(3) 0.082(2) 0.011(2) -0.012(2) 0.005(2)
C20 0.068(2) 0.073(3) 0.084(2) -0.012(2) -0.014(2) 0.013(2)
C21 0.059(2) 0.058(3) 0.064(2) 0.001(2) -0.0017(17) -0.001(2)
C22 0.068(2) 0.076(3) 0.069(2) 0.002(2) -0.0092(19) -0.001(2)
C23 0.087(3) 0.100(4) 0.086(3) 0.005(3) -0.028(2) -0.009(3)
C24 0.081(3) 0.145(5) 0.082(3) 0.026(3) -0.020(2) -0.003(3)
C25 0.091(9) 0.22(2) 0.124(10) -0.030(12) -0.061(8) 0.073(12)
C26 0.155(9) 0.225(11) 0.165(9) 0.007(8) -0.024(7) -0.025(8)
C27 0.174(9) 0.194(10) 0.152(8) 0.035(8) -0.012(7) -0.075(8)
C25A 0.096(9) 0.135(11) 0.107(10) 0.016(8) -0.016(7) -0.001(8)
C26A 0.181(12) 0.201(13) 0.158(10) 0.003(9) -0.047(9) 0.029(9)
C27A 0.181(13) 0.164(12) 0.156(11) -0.029(9) -0.052(9) 0.008(9)
C28 0.085(3) 0.112(4) 0.058(2) -0.001(3) 0.0072(19) 0.005(3)
C29 0.086(3) 0.076(3) 0.059(2) 0.006(3) -0.003(2) -0.009(2)
C30 0.064(2) 0.054(3) 0.0604(18) 0.009(2) -0.0033(17) 0.001(2)

loop_
_atom_type_symbol
_atom_type_description
_atom_type_scat_dispersion_real
_atom_type_scat_dispersion_imag
_atom_type_scat_source
C C 0.0033 0.0016 'International Tables Vol C Tables 4.2.6.8 and 6.1.1.4'
H H 0.0000 0.0000 'International Tables Vol C Tables 4.2.6.8 and 6.1.1.4'
O O 0.0106 0.0060 'International Tables Vol C Tables 4.2.6.8 and 6.1.1.4'

loop_
_geom_angle_atom_site_label_1
_geom_angle_atom_site_label_2
_geom_angle_atom_site_label_3
_geom_angle_site_symmetry_1
_geom_angle_site_symmetry_3
_geom_angle
_geom_angle_publ_flag
C10 C1 C2 . . 125.4(4) ?
C10 C1 H1 . . 117.3 ?
C2 C1 H1 . . 117.3 ?
C3 C2 C1 . . 113.1(3) ?
C3 C2 H2A . . 109.0 ?
C1 C2 H2A . . 109.0 ?
C3 C2 H2B . . 109.0 ?
C1 C2 H2B . . 109.0 ?
H2A C2 H2B . . 107.8 ?
O31 C3 C2 . . 106.3(3) ?
O31 C3 C4 . . 109.4(3) ?
C2 C3 C4 . . 112.6(4) ?
O31 C3 H3 . . 109.5 ?
C2 C3 H3 . . 109.5 ?
C4 C3 H3 . . 109.5 ?
C32 O31 C3 . . 119.8(3) ?
O33 C32 O31 . . 124.6(4) ?
O33 C32 C34 . . 124.7(5) ?
O31 C32 C34 . . 110.7(4) ?
C32 C34 H34A . . 109.5 ?
C32 C34 H34B . . 109.5 ?
H34A C34 H34B . . 109.5 ?
C32 C34 H34C . . 109.5 ?
H34A C34 H34C . . 109.5 ?
H34B C34 H34C . . 109.5 ?
C29 C4 C28 . . 108.2(3) ?
C29 C4 C3 . . 110.2(3) ?
C28 C4 C3 . . 107.0(3) ?
C29 C4 C5 . . 111.4(3) ?
C28 C4 C5 . . 109.4(3) ?
C3 C4 C5 . . 110.4(3) ?
C10 C5 C6 . . 108.7(3) ?
C10 C5 C4 . . 113.9(3) ?
C6 C5 C4 . . 116.0(3) ?
C10 C5 H5 . . 105.8 ?
C6 C5 H5 . . 105.8 ?
C4 C5 H5 . . 105.8 ?
C7 C6 C5 . . 111.9(3) ?
C7 C6 H6A . . 109.2 ?
C5 C6 H6A . . 109.2 ?
C7 C6 H6B . . 109.2 ?
C5 C6 H6B . . 109.2 ?
H6A C6 H6B . . 107.9 ?
O71 C7 C6 . . 110.3(3) ?
O71 C7 C8 . . 108.4(2) ?
C6 C7 C8 . . 118.6(3) ?
O71 C7 H7 . . 106.3 ?
C6 C7 H7 . . 106.3 ?
C8 C7 H7 . . 106.3 ?
C72 O71 C7 . . 118.1(2) ?
O73 C72 O71 . . 124.0(3) ?
O73 C72 C74 . . 125.2(3) ?
O71 C72 C74 . . 110.8(3) ?
C72 C74 H74A . . 109.5 ?
C72 C74 H74B . . 109.5 ?
H74A C74 H74B . . 109.5 ?
C72 C74 H74C . . 109.5 ?
H74A C74 H74C . . 109.5 ?
H74B C74 H74C . . 109.5 ?
C7 C8 C14 . . 119.2(3) ?
C7 C8 C9 . . 107.8(2) ?
C14 C8 C9 . . 114.8(3) ?
C7 C8 H8 . . 104.4 ?
C14 C8 H8 . . 104.4 ?
C9 C8 H8 . . 104.4 ?
C19 C9 C10 . . 110.5(3) ?
C19 C9 C11 . . 109.9(3) ?
C10 C9 C11 . . 106.5(3) ?
C19 C9 C8 . . 109.8(3) ?
C10 C9 C8 . . 111.0(3) ?
C11 C9 C8 . . 109.1(3) ?
C1 C10 C5 . . 121.0(3) ?
C1 C10 C9 . . 123.7(4) ?
C5 C10 C9 . . 115.4(3) ?
O111 C11 C12 . . 108.1(3) ?
O111 C11 C9 . . 106.7(3) ?
C12 C11 C9 . . 117.6(3) ?
O111 C11 H11 . . 108.1 ?
C12 C11 H11 . . 108.1 ?
C9 C11 H11 . . 108.1 ?
C112 O111 C11 . . 116.7(3) ?
O113 C112 O111 . . 124.7(5) ?
O113 C112 C114 . . 126.2(5) ?
O111 C112 C114 . . 109.1(5) ?
C112 C114 H11A . . 109.5 ?
C112 C114 H11B . . 109.5 ?
H11A C114 H11B . . 109.5 ?
C112 C114 H11C . . 109.5 ?
H11A C114 H11C . . 109.5 ?
H11B C114 H11C . . 109.5 ?
C11 C12 C13 . . 114.6(3) ?
C11 C12 H12A . . 108.6 ?
C13 C12 H12A . . 108.6 ?
C11 C12 H12B . . 108.6 ?
C13 C12 H12B . . 108.6 ?
H12A C12 H12B . . 107.6 ?
C12 C13 C18 . . 109.8(3) ?
C12 C13 C17 . . 117.1(3) ?
C18 C13 C17 . . 105.7(2) ?
C12 C13 C14 . . 110.1(2) ?
C18 C13 C14 . . 112.3(3) ?
C17 C13 C14 . . 101.6(3) ?
C15 C14 C30 . . 103.7(3) ?
C15 C14 C8 . . 116.0(3) ?
C30 C14 C8 . . 114.7(3) ?
C15 C14 C13 . . 100.9(2) ?
C30 C14 C13 . . 112.3(3) ?
C8 C14 C13 . . 108.5(3) ?
C14 C15 C16 . . 104.0(3) ?
C14 C15 H15A . . 111.0 ?
C16 C15 H15A . . 111.0 ?
C14 C15 H15B . . 111.0 ?
C16 C15 H15B . . 111.0 ?
H15A C15 H15B . . 109.0 ?
C15 C16 C17 . . 107.3(3) ?
C15 C16 H16A . . 110.2 ?
C17 C16 H16A . . 110.2 ?
C15 C16 H16B . . 110.2 ?
C17 C16 H16B . . 110.2 ?
H16A C16 H16B . . 108.5 ?
C21 C17 C13 . . 119.3(3) ?
C21 C17 C16 . . 113.1(3) ?
C13 C17 C16 . . 102.2(3) ?
C21 C17 H17 . . 107.2 ?
C13 C17 H17 . . 107.2 ?
C16 C17 H17 . . 107.2 ?
C13 C18 H18A . . 109.5 ?
C13 C18 H18B . . 109.5 ?
H18A C18 H18B . . 109.5 ?
C13 C18 H18C . . 109.5 ?
H18A C18 H18C . . 109.5 ?
H18B C18 H18C . . 109.5 ?
C9 C19 H19A . . 109.5 ?
C9 C19 H19B . . 109.5 ?
H19A C19 H19B . . 109.5 ?
C9 C19 H19C . . 109.5 ?
H19A C19 H19C . . 109.5 ?
H19B C19 H19C . . 109.5 ?
C21 C20 H20A . . 109.5 ?
C21 C20 H20B . . 109.5 ?
H20A C20 H20B . . 109.5 ?
C21 C20 H20C . . 109.5 ?
H20A C20 H20C . . 109.5 ?
H20B C20 H20C . . 109.5 ?
C20 C21 C22 . . 109.3(3) ?
C20 C21 C17 . . 112.0(3) ?
C22 C21 C17 . . 110.9(3) ?
C20 C21 H21 . . 108.1 ?
C22 C21 H21 . . 108.1 ?
C17 C21 H21 . . 108.1 ?
C23 C22 C21 . . 114.3(4) ?
C23 C22 H22A . . 108.7 ?
C21 C22 H22A . . 108.7 ?
C23 C22 H22B . . 108.7 ?
C21 C22 H22B . . 108.7 ?
H22A C22 H22B . . 107.6 ?
C22 C23 C24 . . 113.1(4) ?
C22 C23 H23A . . 109.0 ?
C24 C23 H23A . . 109.0 ?
C22 C23 H23B . . 109.0 ?
C24 C23 H23B . . 109.0 ?
H23A C23 H23B . . 107.8 ?
C25A C24 C23 . . 117.6(8) ?
C23 C24 C25 . . 111.1(6) ?
C23 C24 H24A . . 105.0 ?
C25 C24 H24A . . 112.8 ?
C23 C24 H24B . . 111.8 ?
C25 C24 H24B . . 108.5 ?
H24A C24 H24B . . 107.6 ?
C25A C24 H24C . . 104.3 ?
C23 C24 H24C . . 103.9 ?
C25A C24 H24D . . 112.7 ?
C23 C24 H24D . . 109.9 ?
H24C C24 H24D . . 107.5 ?
C27 C25 C26 . . 111.1(11) ?
C27 C25 C24 . . 109.8(12) ?
C26 C25 C24 . . 104.8(11) ?
C27 C25 H25 . . 110.3 ?
C26 C25 H25 . . 110.3 ?
C24 C25 H25 . . 110.3 ?
C26A C25A C24 . . 110.9(13) ?
C26A C25A C27A . . 109.9(17) ?
C24 C25A C27A . . 106.4(13) ?
C26A C25A H25A . . 109.8 ?
C24 C25A H25A . . 109.8 ?
C27A C25A H25A . . 109.8 ?
C25A C26A H26D . . 109.5 ?
C25A C26A H26E . . 109.5 ?
H26D C26A H26E . . 109.5 ?
C25A C26A H26F . . 109.5 ?
H26D C26A H26F . . 109.5 ?
H26E C26A H26F . . 109.5 ?
C25A C27A H27D . . 109.5 ?
C25A C27A H27E . . 109.5 ?
H27D C27A H27E . . 109.5 ?
C25A C27A H27F . . 109.5 ?
H27D C27A H27F . . 109.5 ?
H27E C27A H27F . . 109.5 ?
C4 C28 H28A . . 109.5 ?
C4 C28 H28B . . 109.5 ?
H28A C28 H28B . . 109.5 ?
C4 C28 H28C . . 109.5 ?
H28A C28 H28C . . 109.5 ?
H28B C28 H28C . . 109.5 ?
C4 C29 H29A . . 109.5 ?
C4 C29 H29B . . 109.5 ?
H29A C29 H29B . . 109.5 ?
C4 C29 H29C . . 109.5 ?
H29A C29 H29C . . 109.5 ?
H29B C29 H29C . . 109.5 ?
C14 C30 H30A . . 109.5 ?
C14 C30 H30B . . 109.5 ?
H30A C30 H30B . . 109.5 ?
C14 C30 H30C . . 109.5 ?
H30A C30 H30C . . 109.5 ?
H30B C30 H30C . . 109.5 ?

loop_
_geom_bond_atom_site_label_1
_geom_bond_atom_site_label_2
_geom_bond_site_symmetry_2
_geom_bond_distance
_geom_bond_publ_flag
C1 C10 . 1.326(5) ?
C1 C2 . 1.505(5) ?
C1 H1 . 0.9300 ?
C2 C3 . 1.503(6) ?
C2 H2A . 0.9700 ?
C2 H2B . 0.9700 ?
C3 O31 . 1.450(4) ?
C3 C4 . 1.545(5) ?
C3 H3 . 0.9800 ?
O31 C32 . 1.320(5) ?
C32 O33 . 1.192(4) ?
C32 C34 . 1.496(5) ?
C34 H34A . 0.9600 ?
C34 H34B . 0.9600 ?
C34 H34C . 0.9600 ?
C4 C29 . 1.522(6) ?
C4 C28 . 1.534(5) ?
C4 C5 . 1.546(4) ?
C5 C10 . 1.521(5) ?
C5 C6 . 1.537(4) ?
C5 H5 . 0.9800 ?
C6 C7 . 1.514(4) ?
C6 H6A . 0.9700 ?
C6 H6B . 0.9700 ?
C7 O71 . 1.453(4) ?
C7 C8 . 1.534(5) ?
C7 H7 . 0.9800 ?
O71 C72 . 1.345(4) ?
C72 O73 . 1.196(4) ?
C72 C74 . 1.494(5) ?
C74 H74A . 0.9600 ?
C74 H74B . 0.9600 ?
C74 H74C . 0.9600 ?
C8 C14 . 1.559(4) ?
C8 C9 . 1.603(4) ?
C8 H8 . 0.9800 ?
C9 C19 . 1.534(5) ?
C9 C10 . 1.540(5) ?
C9 C11 . 1.557(5) ?
C11 O111 . 1.469(4) ?
C11 C12 . 1.518(4) ?
C11 H11 . 0.9800 ?
O111 C112 . 1.348(5) ?
C112 O113 . 1.185(6) ?
C112 C114 . 1.511(7) ?
C114 H11A . 0.9600 ?
C114 H11B . 0.9600 ?
C114 H11C . 0.9600 ?
C12 C13 . 1.550(4) ?
C12 H12A . 0.9700 ?
C12 H12B . 0.9700 ?
C13 C18 . 1.552(5) ?
C13 C17 . 1.554(4) ?
C13 C14 . 1.562(5) ?
C14 C15 . 1.544(4) ?
C14 C30 . 1.549(5) ?
C15 C16 . 1.549(5) ?
C15 H15A . 0.9700 ?
C15 H15B . 0.9700 ?
C16 C17 . 1.564(5) ?
C16 H16A . 0.9700 ?
C16 H16B . 0.9700 ?
C17 C21 . 1.552(5) ?
C17 H17 . 0.9800 ?
C18 H18A . 0.9600 ?
C18 H18B . 0.9600 ?
C18 H18C . 0.9600 ?
C19 H19A . 0.9600 ?
C19 H19B . 0.9600 ?
C19 H19C . 0.9600 ?
C20 C21 . 1.525(5) ?
C20 H20A . 0.9600 ?
C20 H20B . 0.9600 ?
C20 H20C . 0.9600 ?
C21 C22 . 1.531(5) ?
C21 H21 . 0.9800 ?
C22 C23 . 1.511(5) ?
C22 H22A . 0.9700 ?
C22 H22B . 0.9700 ?
C23 C24 . 1.522(6) ?
C23 H23A . 0.9700 ?
C23 H23B . 0.9700 ?
C24 C25A . 1.494(14) ?
C24 C25 . 1.626(14) ?
C24 H24A . 0.9946 ?
C24 H24B . 1.0089 ?
C24 H24C . 0.9871 ?
C24 H24D . 1.0010 ?
C25 C27 . 1.433(15) ?
C25 C26 . 1.536(15) ?
C25 H25 . 0.9800 ?
C26 H26A . 0.9600 ?
C26 H26B . 0.9600 ?
C26 H26C . 0.9600 ?
C27 H27A . 0.9600 ?
C27 H27B . 0.9600 ?
C27 H27C . 0.9600 ?
C25A C26A . 1.493(16) ?
C25A C27A . 1.544(18) ?
C25A H25A . 0.9800 ?
C26A H26D . 0.9600 ?
C26A H26E . 0.9600 ?
C26A H26F . 0.9600 ?
C27A H27D . 0.9600 ?
C27A H27E . 0.9600 ?
C27A H27F . 0.9600 ?
C28 H28A . 0.9600 ?
C28 H28B . 0.9600 ?
C28 H28C . 0.9600 ?
C29 H29A . 0.9600 ?
C29 H29B . 0.9600 ?
C29 H29C . 0.9600 ?
C30 H30A . 0.9600 ?
C30 H30B . 0.9600 ?
C30 H30C . 0.9600 ?

loop_
_geom_torsion_atom_site_label_1
_geom_torsion_atom_site_label_2
_geom_torsion_atom_site_label_3
_geom_torsion_atom_site_label_4
_geom_torsion_site_symmetry_1
_geom_torsion_site_symmetry_2
_geom_torsion_site_symmetry_3
_geom_torsion_site_symmetry_4
_geom_torsion
_geom_torsion_publ_flag
C10 C1 C2 C3 . . . . 13.3(6) ?
C1 C2 C3 O31 . . . . 78.4(4) ?
C1 C2 C3 C4 . . . . -41.3(5) ?
C2 C3 O31 C32 . . . . 123.7(4) ?
C4 C3 O31 C32 . . . . -114.5(4) ?
C3 O31 C32 O33 . . . . 5.1(7) ?
C3 O31 C32 C34 . . . . -174.7(4) ?
O31 C3 C4 C29 . . . . 62.1(4) ?
C2 C3 C4 C29 . . . . -180.0(3) ?
O31 C3 C4 C28 . . . . 179.6(3) ?
C2 C3 C4 C28 . . . . -62.5(4) ?
O31 C3 C4 C5 . . . . -61.4(4) ?
C2 C3 C4 C5 . . . . 56.5(4) ?
C29 C4 C5 C10 . . . . -165.6(3) ?
C28 C4 C5 C10 . . . . 74.7(4) ?
C3 C4 C5 C10 . . . . -42.8(4) ?
C29 C4 C5 C6 . . . . -38.3(4) ?
C28 C4 C5 C6 . . . . -158.0(3) ?
C3 C4 C5 C6 . . . . 84.5(4) ?
C10 C5 C6 C7 . . . . -24.0(4) ?
C4 C5 C6 C7 . . . . -153.8(3) ?
C5 C6 C7 O71 . . . . -161.7(2) ?
C5 C6 C7 C8 . . . . -35.9(4) ?
C6 C7 O71 C72 . . . . -77.9(4) ?
C8 C7 O71 C72 . . . . 150.7(3) ?
C7 O71 C72 O73 . . . . 0.7(5) ?
C7 O71 C72 C74 . . . . 179.5(3) ?
O71 C7 C8 C14 . . . . 50.9(3) ?
C6 C7 C8 C14 . . . . -75.8(4) ?
O71 C7 C8 C9 . . . . -175.8(2) ?
C6 C7 C8 C9 . . . . 57.5(4) ?
C7 C8 C9 C19 . . . . 106.0(3) ?
C14 C8 C9 C19 . . . . -118.5(3) ?
C7 C8 C9 C10 . . . . -16.5(4) ?
C14 C8 C9 C10 . . . . 119.1(3) ?
C7 C8 C9 C11 . . . . -133.5(3) ?
C14 C8 C9 C11 . . . . 2.0(4) ?
C2 C1 C10 C5 . . . . -0.2(6) ?
C2 C1 C10 C9 . . . . -180.0(3) ?
C6 C5 C10 C1 . . . . -115.1(4) ?
C4 C5 C10 C1 . . . . 15.9(5) ?
C6 C5 C10 C9 . . . . 64.7(4) ?
C4 C5 C10 C9 . . . . -164.4(3) ?
C19 C9 C10 C1 . . . . 16.1(5) ?
C11 C9 C10 C1 . . . . -103.2(4) ?
C8 C9 C10 C1 . . . . 138.2(3) ?
C19 C9 C10 C5 . . . . -163.7(3) ?
C11 C9 C10 C5 . . . . 77.1(3) ?
C8 C9 C10 C5 . . . . -41.6(4) ?
C19 C9 C11 O111 . . . . -48.5(3) ?
C10 C9 C11 O111 . . . . 71.2(3) ?
C8 C9 C11 O111 . . . . -169.0(2) ?
C19 C9 C11 C12 . . . . 72.9(4) ?
C10 C9 C11 C12 . . . . -167.4(3) ?
C8 C9 C11 C12 . . . . -47.6(4) ?
C12 C11 O111 C112 . . . . 100.1(4) ?
C9 C11 O111 C112 . . . . -132.6(3) ?
C11 O111 C112 O113 . . . . -6.4(7) ?
C11 O111 C112 C114 . . . . 174.6(3) ?
O111 C11 C12 C13 . . . . 157.0(3) ?
C9 C11 C12 C13 . . . . 36.3(5) ?
C11 C12 C13 C18 . . . . -103.3(3) ?
C11 C12 C13 C17 . . . . 136.2(3) ?
C11 C12 C13 C14 . . . . 20.8(4) ?
C7 C8 C14 C15 . . . . -65.6(4) ?
C9 C8 C14 C15 . . . . 164.2(3) ?
C7 C8 C14 C30 . . . . 55.4(4) ?
C9 C8 C14 C30 . . . . -74.8(4) ?
C7 C8 C14 C13 . . . . -178.2(2) ?
C9 C8 C14 C13 . . . . 51.6(3) ?
C12 C13 C14 C15 . . . . 173.9(3) ?
C18 C13 C14 C15 . . . . -63.4(3) ?
C17 C13 C14 C15 . . . . 49.1(3) ?
C12 C13 C14 C30 . . . . 64.1(3) ?
C18 C13 C14 C30 . . . . -173.2(2) ?
C17 C13 C14 C30 . . . . -60.7(3) ?
C12 C13 C14 C8 . . . . -63.7(3) ?
C18 C13 C14 C8 . . . . 59.0(3) ?
C17 C13 C14 C8 . . . . 171.5(2) ?
C30 C14 C15 C16 . . . . 78.2(3) ?
C8 C14 C15 C16 . . . . -155.2(3) ?
C13 C14 C15 C16 . . . . -38.2(3) ?
C14 C15 C16 C17 . . . . 13.6(4) ?
C12 C13 C17 C21 . . . . 74.3(4) ?
C18 C13 C17 C21 . . . . -48.4(4) ?
C14 C13 C17 C21 . . . . -165.7(3) ?
C12 C13 C17 C16 . . . . -160.1(3) ?
C18 C13 C17 C16 . . . . 77.2(3) ?
C14 C13 C17 C16 . . . . -40.1(3) ?
C15 C16 C17 C21 . . . . 146.2(3) ?
C15 C16 C17 C13 . . . . 16.6(4) ?
C13 C17 C21 C20 . . . . -58.1(4) ?
C16 C17 C21 C20 . . . . -178.3(3) ?
C13 C17 C21 C22 . . . . 179.4(3) ?
C16 C17 C21 C22 . . . . 59.2(4) ?
C20 C21 C22 C23 . . . . 68.7(4) ?
C17 C21 C22 C23 . . . . -167.2(3) ?
C21 C22 C23 C24 . . . . -177.7(4) ?
C22 C23 C24 C25A . . . . -161.7(8) ?
C22 C23 C24 C25 . . . . 168.6(7) ?
C25A C24 C25 C27 . . . . -31.3(18) ?
C23 C24 C25 C27 . . . . 78.1(12) ?
C25A C24 C25 C26 . . . . 88(2) ?
C23 C24 C25 C26 . . . . -162.4(10) ?
C23 C24 C25A C26A . . . . 162.4(13) ?
C25 C24 C25A C26A . . . . -115(3) ?
C23 C24 C25A C27A . . . . -78.1(16) ?
C25 C24 C25A C27A . . . . 5.0(17) ?
